data_4061988
_journal_name_full Organometallics
_journal_year 2003
_chemical_formula_moiety 'C78 H70 Au2 O7 P2 . H2O'
_chemical_formula_sum 'C78 H72 Au2 O8 P2'
_chemical_formula_weight 1593.30
_space_group_IT_number 2
_symmetry_cell_setting triclinic
_symmetry_Int_Tables_number 2
_symmetry_space_group_name_Hall '-P 1'
_symmetry_space_group_name_H-M 'P -1'
_cell_angle_alpha 83.57(2)
_cell_angle_beta 76.71(2)
_cell_angle_gamma 65.43(2)
_cell_formula_units_Z 2
_cell_length_a 13.108(2)
_cell_length_b 15.195(2)
_cell_length_c 21.461(3)
_cell_measurement_temperature 301.2
_cell_volume 3782(1)
_diffrn_ambient_temperature 301.2
_exptl_crystal_density_diffrn 1.399
_refine_ls_R_factor_obs 0.0546
_refine_ls_wR_factor_obs 0.0814
_cod_depositor_comments
;
The following automatic conversions were performed:

'_atom_site_thermal_displace_type' tag value 'Uij' was replaced with
'Uani' value 160 times.

Automatic conversion script
Id: cif_fix_values 1646 2011-03-28 12:23:43Z adriana 
;
_cod_original_formula_sum 'C78 H72 Au2 O8 P2 '
_cod_database_code 4061988

loop_
_symmetry_equiv_pos_as_xyz
'  +x,  +y,  +z'
'  -x,  -y,  -z'

loop_
_atom_site_aniso_label
_atom_site_aniso_U_11
_atom_site_aniso_U_22
_atom_site_aniso_U_33
_atom_site_aniso_U_12
_atom_site_aniso_U_13
_atom_site_aniso_U_23
Au(1) 0.0588(3) 0.0636(3) 0.0489(3) -0.0259(2) -0.0170(2) 0.0095(2)
Au(2) 0.0686(3) 0.0600(3) 0.0692(3) -0.0333(3) -0.0235(3) 0.0154(2)
P(1) 0.054(2) 0.055(2) 0.047(2) -0.021(1) -0.017(1) 0.009(1)
P(2) 0.059(2) 0.060(2) 0.060(2) -0.033(2) -0.018(1) 0.012(1)
O(1) 0.085(6) 0.051(4) 0.060(5) -0.029(4) -0.020(4) 0.016(4)
O(2) 0.18(1) 0.102(7) 0.077(6) -0.093(7) -0.047(6) 0.039(5)
O(3) 0.151(7) 0.117(6) 0.090(7) -0.079(5) -0.043(5) 0.021(5)
O(4) 0.154(7) 0.115(7) 0.093(7) -0.087(6) -0.048(6) 0.047(5)
O(5) 0.107(7) 0.055(5) 0.059(5) -0.034(5) -0.021(5) 0.009(4)
O(6) 0.075(5) 0.049(4) 0.058(5) -0.018(4) -0.019(4) 0.004(4)
O(7) 0.075(6) 0.070(6) 0.063(5) -0.026(5) -0.016(4) 0.010(4)
C(1) 0.064(8) 0.088(9) 0.060(8) -0.045(7) -0.010(6) -0.008(7)
C(2) 0.067(8) 0.069(8) 0.046(7) -0.035(7) -0.017(6) 0.009(6)
C(3) 0.063(7) 0.061(7) 0.053(6) -0.034(6) -0.015(5) 0.008(5)
C(4) 0.083(9) 0.058(7) 0.040(6) -0.037(7) -0.012(6) 0.007(5)
C(5) 0.065(8) 0.061(7) 0.063(7) -0.025(6) -0.018(6) -0.014(6)
C(6) 0.083(9) 0.059(7) 0.050(7) -0.042(7) -0.015(6) 0.003(6)
C(7) 0.059(7) 0.064(7) 0.057(7) -0.032(6) -0.017(6) 0.002(5)
C(8) 0.066(8) 0.074(8) 0.043(6) -0.032(7) -0.019(6) 0.010(5)
C(9) 0.074(9) 0.075(9) 0.077(9) -0.027(8) -0.024(7) 0.006(7)
C(10) 0.078(9) 0.057(8) 0.061(8) -0.021(7) -0.019(7) 0.020(6)
C(11) 0.08(1) 0.059(9) 0.059(7) -0.026(8) -0.021(7) 0.003(6)
C(12) 0.071(9) 0.055(7) 0.081(9) -0.022(7) -0.019(7) 0.020(6)
C(13) 0.091(9) 0.066(8) 0.058(8) -0.035(8) -0.029(7) 0.006(6)
C(14) 0.11(1) 0.063(8) 0.040(6) -0.038(8) -0.021(7) 0.009(6)
C(15) 0.075(9) 0.047(7) 0.056(7) -0.014(7) -0.014(6) 0.003(5)
C(16) 0.067(8) 0.044(7) 0.065(7) -0.007(7) -0.024(6) 0.005(6)
C(17) 0.065(9) 0.072(9) 0.062(7) -0.039(8) -0.016(6) 0.010(6)
C(18) 0.051(8) 0.097(9) 0.059(7) -0.034(7) -0.008(6) 0.025(6)
C(19) 0.063(8) 0.08(1) 0.10(1) -0.024(8) -0.023(7) 0.026(8)
C(20) 0.064(9) 0.09(1) 0.10(1) -0.020(9) -0.009(8) 0.022(9)
C(21) 0.09(1) 0.053(8) 0.084(9) -0.020(8) 0.016(8) 0.004(7)
C(22) 0.074(9) 0.057(8) 0.060(7) -0.014(7) -0.005(6) 0.019(6)
C(23) 0.071(8) 0.054(7) 0.046(6) -0.027(7) -0.006(6) 0.007(5)
C(24) 0.11(1) 0.068(9) 0.057(7) -0.042(9) -0.010(7) 0.004(6)
C(25) 0.11(1) 0.062(9) 0.077(9) -0.025(9) -0.034(8) 0.008(7)
C(26) 0.076(9) 0.048(7) 0.079(9) -0.016(7) -0.016(7) 0.008(6)
C(27) 0.055(7) 0.050(7) 0.082(9) -0.003(6) -0.023(6) 0.009(6)
C(28) 0.053(8) 0.11(1) 0.078(10) -0.011(8) -0.004(7) 0.000(8)
C(29) 0.061(9) 0.12(1) 0.09(1) -0.025(9) -0.012(8) 0.015(10)
C(30) 0.070(10) 0.10(1) 0.12(1) -0.039(9) -0.032(10) 0.01(1)
C(31) 0.078(10) 0.077(9) 0.085(10) -0.020(8) -0.035(8) 0.005(7)
C(32) 0.055(7) 0.059(8) 0.054(8) -0.022(6) -0.019(6) 0.010(6)
C(33) 0.081(9) 0.090(9) 0.073(9) -0.033(8) -0.043(7) 0.021(7)
C(34) 0.09(1) 0.081(9) 0.095(10) -0.033(9) -0.020(8) 0.040(8)
C(35) 0.13(1) 0.068(8) 0.067(8) -0.062(9) -0.018(8) 0.002(6)
C(36) 0.12(1) 0.062(8) 0.11(1) -0.048(9) -0.03(1) 0.037(8)
C(37) 0.21(1) 0.13(1) 0.12(1) -0.10(1) -0.061(10) 0.02(1)
C(38) 0.23(1) 0.17(1) 0.09(1) -0.10(1) -0.02(1) 0.01(1)
C(39) 0.22(1) 0.17(1) 0.05(1) -0.102(10) -0.025(9) 0.020(9)
C(40) 0.19(1) 0.15(1) 0.10(1) -0.11(1) -0.067(9) 0.032(9)
C(41) 0.17(2) 0.12(1) 0.057(8) -0.07(1) -0.044(9) 0.038(8)
C(42) 0.11(1) 0.089(10) 0.060(8) -0.047(9) -0.026(8) 0.014(7)
C(43) 0.062(7) 0.061(7) 0.054(6) -0.030(6) -0.021(5) 0.016(5)
C(44) 0.066(8) 0.071(9) 0.082(9) -0.022(7) -0.027(7) 0.001(7)
C(45) 0.10(1) 0.11(1) 0.10(1) -0.045(10) -0.053(9) -0.004(9)
C(46) 0.14(1) 0.08(1) 0.11(1) -0.04(1) -0.037(10) -0.029(9)
C(47) 0.11(1) 0.067(9) 0.11(1) -0.013(9) -0.048(10) -0.007(9)
C(48) 0.061(8) 0.060(8) 0.069(8) -0.006(7) -0.026(7) -0.017(6)
C(49) 0.055(7) 0.065(8) 0.052(7) -0.031(6) -0.003(6) -0.011(6)
C(50) 0.069(9) 0.069(9) 0.11(1) -0.020(8) 0.008(8) 0.008(8)
C(51) 0.089(9) 0.09(1) 0.17(1) -0.017(8) 0.073(10) -0.04(1)
C(52) 0.09(1) 0.048(7) 0.13(1) -0.020(8) -0.016(10) 0.006(7)
C(53) 0.074(9) 0.055(7) 0.08(1) -0.006(7) -0.004(8) 0.009(7)
C(54) 0.088(9) 0.068(9) 0.059(7) -0.028(8) -0.002(7) 0.013(6)
C(55) 0.056(7) 0.049(7) 0.055(7) -0.013(6) -0.013(6) 0.008(5)
C(56) 0.050(7) 0.067(9) 0.12(1) -0.025(7) -0.017(7) 0.001(8)
C(57) 0.09(1) 0.12(1) 0.14(1) -0.03(1) -0.03(1) -0.01(1)
C(58) 0.066(10) 0.15(2) 0.25(3) -0.05(1) -0.02(1) -0.03(2)
C(59) 0.12(1) 0.13(2) 0.093(10) -0.04(1) 0.043(9) 0.031(9)
C(60) 0.055(8) 0.08(1) 0.094(10) -0.017(8) -0.007(7) 0.016(8)
C(61) 0.055(7) 0.062(8) 0.084(8) -0.026(7) -0.026(6) 0.005(7)
C(62) 0.09(1) 0.08(1) 0.11(1) -0.036(9) -0.045(9) -0.015(8)
C(63) 0.12(1) 0.09(1) 0.12(1) -0.02(1) -0.04(1) -0.03(1)
C(64) 0.13(2) 0.13(2) 0.16(2) -0.03(1) -0.07(1) -0.06(1)
C(65) 0.07(1) 0.17(2) 0.12(1) -0.01(1) -0.05(1) -0.06(1)
C(66) 0.071(9) 0.08(1) 0.092(10) -0.018(8) -0.036(8) -0.014(8)
C(67) 0.055(7) 0.052(7) 0.068(7) -0.026(6) -0.022(6) 0.014(5)
C(68) 0.065(8) 0.078(9) 0.085(10) -0.034(7) -0.012(7) 0.018(7)
C(69) 0.065(8) 0.10(1) 0.09(1) -0.029(9) -0.002(8) -0.008(9)
C(70) 0.070(9) 0.077(10) 0.095(10) -0.032(8) -0.031(8) 0.006(8)
C(71) 0.08(1) 0.065(9) 0.11(1) -0.043(8) -0.044(9) 0.024(7)
C(72) 0.052(7) 0.065(8) 0.075(8) -0.031(7) -0.017(6) 0.012(6)
C(73) 0.060(8) 0.068(8) 0.070(8) -0.035(7) -0.015(6) 0.001(6)
C(74) 0.076(9) 0.13(1) 0.081(9) -0.062(9) 0.003(7) -0.033(9)
C(75) 0.073(9) 0.17(2) 0.10(1) -0.08(1) 0.024(8) -0.05(1)
C(76) 0.061(9) 0.10(1) 0.14(2) -0.045(9) 0.004(9) 0.01(1)
C(77) 0.11(1) 0.16(2) 0.09(1) -0.09(1) 0.001(10) 0.01(1)
C(78) 0.090(10) 0.18(2) 0.070(10) -0.10(1) -0.012(8) 0.006(9)

loop_
_atom_site_label
_atom_site_fract_x
_atom_site_fract_y
_atom_site_fract_z
_atom_site_U_iso_or_equiv
_atom_site_thermal_displace_type
_atom_site_calc_flag
_atom_site_calc_attached_atom
Au(1) 0.17936(4) 0.25542(3) 0.40981(2) 0.0565(1) Uani ? ?
Au(2) 0.28607(4) 0.60447(3) 0.65429(2) 0.0630(2) Uani ? ?
P(1) 0.1532(3) 0.3408(2) 0.3161(1) 0.0523(8) Uani ? ?
P(2) 0.2664(3) 0.7033(2) 0.5660(1) 0.0565(9) Uani ? ?
O(1) 0.2541(7) -0.0871(5) 0.7668(3) 0.065(3) Uani ? ?
O(2) 0.179(1) -0.1967(7) 0.8646(4) 0.105(4) Uani ? ?
O(3) 0.2176(8) -0.1529(7) 0.9893(5) 0.110(3) Uani ? ?
O(4) 0.2299(9) 0.0234(7) 1.0282(5) 0.110(4) Uani ? ?
O(5) 0.3032(8) 0.1160(6) 0.9178(4) 0.073(3) Uani ? ?
O(6) 0.1480(7) 0.0991(5) 0.8423(3) 0.063(2) Uani ? ?
O(7) 0.4244(7) -0.0207(6) 0.8046(4) 0.071(3) Uani ? ?
O(8) 0.1232(8) 0.4136(7) 0.0524(4) 0.192(3) Uani ? ?
C(1) 0.203(1) 0.1833(10) 0.4951(6) 0.066(4) Uani ? ?
C(2) 0.214(1) 0.1449(9) 0.5453(5) 0.058(4) Uani ? ?
C(3) 0.227(1) 0.0932(8) 0.6051(5) 0.056(3) Uani ? ?
C(4) 0.333(1) 0.0276(8) 0.6142(5) 0.058(4) Uani ? ?
C(5) 0.346(1) -0.0302(9) 0.6675(6) 0.061(4) Uani ? ?
C(6) 0.246(1) -0.0236(8) 0.7135(5) 0.059(4) Uani ? ?
C(7) 0.1368(10) 0.0498(8) 0.7065(5) 0.057(3) Uani ? ?
C(8) 0.129(1) 0.1072(9) 0.6535(5) 0.059(4) Uani ? ?
C(9) 0.294(1) 0.5028(10) 0.7261(7) 0.075(4) Uani ? ?
C(10) 0.288(1) 0.4382(9) 0.7596(6) 0.068(4) Uani ? ?
C(11) 0.287(1) 0.3557(9) 0.7979(6) 0.067(4) Uani ? ?
C(12) 0.389(1) 0.2760(9) 0.7987(6) 0.071(4) Uani ? ?
C(13) 0.397(1) 0.1950(9) 0.8384(6) 0.068(4) Uani ? ?
C(14) 0.295(1) 0.1978(9) 0.8762(5) 0.069(4) Uani ? ?
C(15) 0.190(1) 0.2716(8) 0.8736(5) 0.063(4) Uani ? ?
C(16) 0.190(1) 0.3514(8) 0.8345(6) 0.063(4) Uani ? ?
C(17) 0.033(1) 0.0595(10) 0.7607(6) 0.063(4) Uani ? ?
C(18) -0.015(1) 0.1562(10) 0.7962(6) 0.071(4) Uani ? ?
C(19) -0.115(1) 0.231(1) 0.7885(7) 0.083(5) Uani ? ?
C(20) -0.158(1) 0.316(1) 0.8187(8) 0.089(5) Uani ? ?
C(21) -0.094(1) 0.3252(9) 0.8582(7) 0.085(5) Uani ? ?
C(22) 0.006(1) 0.2559(9) 0.8673(5) 0.071(4) Uani ? ?
C(23) 0.047(1) 0.1685(8) 0.8361(5) 0.058(4) Uani ? ?
C(24) 0.078(1) 0.2691(9) 0.9107(6) 0.078(5) Uani ? ?
C(25) 0.145(1) 0.0296(10) 0.8942(6) 0.083(5) Uani ? ?
C(26) 0.466(1) -0.0968(9) 0.6803(6) 0.071(4) Uani ? ?
C(27) 0.526(1) -0.0399(9) 0.6970(6) 0.068(4) Uani ? ?
C(28) 0.603(1) -0.016(1) 0.6457(7) 0.089(5) Uani ? ?
C(29) 0.654(1) 0.048(1) 0.6571(8) 0.096(6) Uani ? ?
C(30) 0.628(1) 0.083(1) 0.7154(9) 0.094(6) Uani ? ?
C(31) 0.550(1) 0.0576(10) 0.7684(7) 0.081(5) Uani ? ?
C(32) 0.5014(10) -0.0044(9) 0.7570(6) 0.056(4) Uani ? ?
C(33) 0.511(1) 0.1063(10) 0.8334(6) 0.079(5) Uani ? ?
C(34) 0.472(1) -0.106(1) 0.8411(7) 0.093(5) Uani ? ?
C(35) 0.244(1) -0.1750(9) 0.7553(6) 0.083(5) Uani ? ?
C(36) 0.263(1) -0.2378(9) 0.8092(8) 0.096(6) Uani ? ?
C(37) 0.193(1) -0.251(1) 0.9186(8) 0.141(6) Uani ? ?
C(38) 0.169(2) -0.205(1) 0.9743(9) 0.160(7) Uani ? ?
C(39) 0.199(1) -0.118(1) 1.0453(8) 0.143(6) Uani ? ?
C(40) 0.243(1) -0.065(1) 1.0633(8) 0.126(6) Uani ? ?
C(41) 0.321(2) 0.041(1) 1.0212(6) 0.110(6) Uani ? ?
C(42) 0.314(1) 0.128(1) 0.9815(6) 0.084(5) Uani ? ?
C(43) 0.1193(10) 0.2866(8) 0.2581(5) 0.057(3) Uani ? ?
C(44) 0.024(1) 0.3290(9) 0.2329(6) 0.073(4) Uani ? ?
C(45) 0.001(1) 0.279(1) 0.1874(7) 0.096(6) Uani ? ?
C(46) 0.075(2) 0.190(1) 0.1698(8) 0.103(6) Uani ? ?
C(47) 0.177(1) 0.143(1) 0.1960(8) 0.095(5) Uani ? ?
C(48) 0.196(1) 0.1888(9) 0.2387(6) 0.066(4) Uani ? ?
C(49) 0.0386(10) 0.4607(8) 0.3288(5) 0.056(4) Uani ? ?
C(50) -0.044(1) 0.476(1) 0.3817(7) 0.089(5) Uani ? ?
C(51) -0.133(1) 0.570(1) 0.3896(8) 0.138(6) Uani ? ?
C(52) -0.137(1) 0.6439(9) 0.3459(8) 0.093(5) Uani ? ?
C(53) -0.052(1) 0.6299(9) 0.2945(7) 0.080(4) Uani ? ?
C(54) 0.033(1) 0.5378(9) 0.2860(6) 0.076(4) Uani ? ?
C(55) 0.281(1) 0.3598(8) 0.2746(5) 0.057(4) Uani ? ?
C(56) 0.350(1) 0.3674(10) 0.3099(7) 0.077(5) Uani ? ?
C(57) 0.437(2) 0.392(1) 0.2844(10) 0.116(7) Uani ? ?
C(58) 0.460(1) 0.414(2) 0.223(1) 0.152(9) Uani ? ?
C(59) 0.398(2) 0.406(1) 0.1852(7) 0.128(6) Uani ? ?
C(60) 0.304(1) 0.376(1) 0.2118(7) 0.084(5) Uani ? ?
C(61) 0.225(1) 0.6482(9) 0.5110(6) 0.065(4) Uani ? ?
C(62) 0.289(1) 0.556(1) 0.4963(7) 0.087(5) Uani ? ?
C(63) 0.258(2) 0.511(1) 0.4556(9) 0.113(7) Uani ? ?
C(64) 0.165(2) 0.559(2) 0.4314(10) 0.134(8) Uani ? ?
C(65) 0.100(1) 0.651(2) 0.4453(8) 0.126(7) Uani ? ?
C(66) 0.129(1) 0.699(1) 0.4836(7) 0.082(5) Uani ? ?
C(67) 0.1546(10) 0.8231(8) 0.5799(5) 0.056(3) Uani ? ?
C(68) 0.059(1) 0.8326(10) 0.6271(7) 0.076(4) Uani ? ?
C(69) -0.035(1) 0.926(1) 0.6357(7) 0.087(5) Uani ? ?
C(70) -0.029(1) 1.006(1) 0.6007(7) 0.078(5) Uani ? ?
C(71) 0.068(1) 0.9949(10) 0.5583(7) 0.078(5) Uani ? ?
C(72) 0.162(1) 0.9051(9) 0.5447(6) 0.062(4) Uani ? ?
C(73) 0.390(1) 0.7220(9) 0.5212(6) 0.062(4) Uani ? ?
C(74) 0.450(1) 0.751(1) 0.5537(7) 0.089(5) Uani ? ?
C(75) 0.540(1) 0.775(1) 0.5214(8) 0.108(6) Uani ? ?
C(76) 0.573(1) 0.763(1) 0.4581(9) 0.100(6) Uani ? ?
C(77) 0.519(2) 0.728(1) 0.4236(8) 0.112(7) Uani ? ?
C(78) 0.428(1) 0.709(1) 0.4564(7) 0.099(6) Uani ? ?
H(1) 0.4002 0.0217 0.5824 0.0696 Uani ? ?
H(2) 0.0563 0.1560 0.6482 0.0704 Uani ? ?
H(3) 0.4580 0.2746 0.7700 0.0856 Uani ? ?
H(4) 0.1184 0.4035 0.8335 0.0764 Uani ? ?
H(5) -0.0242 0.0565 0.7400 0.0829 Uani ? ?
H(6) 0.0550 0.0070 0.7887 0.0829 Uani ? ?
H(7) -0.1589 0.2232 0.7611 0.0950 Uani ? ?
H(8) -0.2310 0.3667 0.8128 0.1019 Uani ? ?
H(9) -0.1236 0.3860 0.8783 0.0987 Uani ? ?
H(10) 0.0945 0.2178 0.9406 0.0923 Uani ? ?
H(11) 0.0351 0.3291 0.9317 0.0923 Uani ? ?
H(12) 0.1127 0.0617 0.9336 0.1023 Uani ? ?
H(13) 0.0998 -0.0025 0.8871 0.1023 Uani ? ?
H(14) 0.2207 -0.0173 0.8948 0.1023 Uani ? ?
H(15) 0.4571 -0.1395 0.7155 0.0852 Uani ? ?
H(16) 0.5104 -0.1342 0.6435 0.0852 Uani ? ?
H(17) 0.6202 -0.0423 0.6048 0.1031 Uani ? ?
H(18) 0.7025 0.0647 0.6251 0.1121 Uani ? ?
H(19) 0.6614 0.1234 0.7246 0.1106 Uani ? ?
H(20) 0.5674 0.1247 0.8395 0.0915 Uani ? ?
H(21) 0.5010 0.0597 0.8651 0.0915 Uani ? ?
H(22) 0.4117 -0.1144 0.8739 0.1076 Uani ? ?
H(23) 0.5032 -0.1608 0.8134 0.1076 Uani ? ?
H(24) 0.5280 -0.1045 0.8600 0.1076 Uani ? ?
H(25) 0.1655 -0.1573 0.7498 0.0941 Uani ? ?
H(26) 0.2948 -0.2051 0.7189 0.0941 Uani ? ?
H(27) 0.3346 -0.2501 0.8183 0.1104 Uani ? ?
H(28) 0.2574 -0.2961 0.8032 0.1104 Uani ? ?
H(29) 0.1453 -0.2852 0.9228 0.1192 Uani ? ?
H(30) 0.2721 -0.2982 0.9098 0.1192 Uani ? ?
H(31) 0.1800 -0.2523 1.0044 0.1305 Uani ? ?
H(32) 0.0944 -0.1602 0.9760 0.1305 Uani ? ?
H(33) 0.1212 -0.0844 1.0581 0.1116 Uani ? ?
H(34) 0.2241 -0.1763 1.0731 0.1116 Uani ? ?
H(35) 0.3238 -0.1037 1.0618 0.1130 Uani ? ?
H(36) 0.2082 -0.0496 1.1079 0.1130 Uani ? ?
H(37) 0.3364 0.0490 1.0606 0.1200 Uani ? ?
H(38) 0.3889 -0.0125 0.9992 0.1200 Uani ? ?
H(39) 0.3833 0.1397 0.9775 0.1016 Uani ? ?
H(40) 0.2512 0.1825 1.0003 0.1016 Uani ? ?
H(41) -0.0277 0.3921 0.2436 0.0859 Uani ? ?
H(42) -0.0658 0.3109 0.1695 0.1084 Uani ? ?
H(43) 0.0565 0.1564 0.1410 0.1176 Uani ? ?
H(44) 0.2230 0.0791 0.1859 0.1126 Uani ? ?
H(45) 0.2611 0.1567 0.2576 0.0793 Uani ? ?
H(46) -0.0472 0.4277 0.4130 0.1025 Uani ? ?
H(47) -0.1908 0.5823 0.4277 0.1375 Uani ? ?
H(48) -0.2012 0.7058 0.3519 0.1047 Uani ? ?
H(49) -0.0507 0.6826 0.2672 0.0922 Uani ? ?
H(50) 0.0920 0.5265 0.2480 0.0871 Uani ? ?
H(51) 0.3361 0.3544 0.3550 0.0880 Uani ? ?
H(52) 0.4833 0.3964 0.3134 0.1292 Uani ? ?
H(53) 0.5262 0.4268 0.2100 0.1552 Uani ? ?
H(54) 0.4111 0.4213 0.1408 0.1410 Uani ? ?
H(55) 0.2575 0.3701 0.1851 0.0979 Uani ? ?
H(56) 0.3540 0.5221 0.5152 0.1001 Uani ? ?
H(57) 0.3039 0.4465 0.4442 0.1342 Uani ? ?
H(58) 0.1419 0.5302 0.4037 0.1493 Uani ? ?
H(59) 0.0321 0.6882 0.4296 0.1386 Uani ? ?
H(60) 0.0842 0.7660 0.4929 0.0960 Uani ? ?
H(61) 0.0542 0.7790 0.6514 0.0892 Uani ? ?
H(62) -0.1002 0.9310 0.6693 0.1041 Uani ? ?
H(63) -0.0931 1.0662 0.6074 0.0911 Uani ? ?
H(64) 0.0751 1.0513 0.5357 0.0927 Uani ? ?
H(65) 0.2301 0.8985 0.5133 0.0738 Uani ? ?
H(66) 0.4294 0.7537 0.5996 0.1017 Uani ? ?
H(67) 0.5785 0.7980 0.5446 0.1177 Uani ? ?
H(68) 0.6332 0.7793 0.4322 0.1204 Uani ? ?
H(69) 0.5438 0.7183 0.3776 0.1315 Uani ? ?
H(70) 0.3934 0.6796 0.4349 0.1092 Uani ? ?

loop_
_geom_bond_atom_site_label_1
_geom_bond_atom_site_label_2
_geom_bond_distance
_geom_bond_site_symmetry_1
_geom_bond_site_symmetry_2
_geom_bond_publ_flag
Au(1) P(1) 2.283(3) ? ? yes
Au(1) C(1) 2.04(1) ? ? yes
Au(2) P(2) 2.275(3) ? ? yes
Au(2) C(9) 2.04(1) ? ? yes
P(1) C(43) 1.79(1) ? ? yes
P(1) C(49) 1.82(1) ? ? yes
P(1) C(55) 1.83(1) ? ? yes
P(2) C(61) 1.81(1) ? ? yes
P(2) C(67) 1.80(1) ? ? yes
P(2) C(73) 1.80(1) ? ? yes
O(1) C(6) 1.40(1) ? ? yes
O(1) C(35) 1.45(1) ? ? yes
O(2) C(36) 1.42(2) ? ? yes
O(2) C(37) 1.35(2) ? ? yes
O(3) C(38) 1.31(2) ? ? yes
O(3) C(39) 1.30(2) ? ? yes
O(4) C(40) 1.42(2) ? ? yes
O(4) C(41) 1.30(2) ? ? yes
O(5) C(14) 1.43(1) ? ? yes
O(5) C(42) 1.44(2) ? ? yes
O(6) C(23) 1.33(1) ? ? yes
O(6) C(25) 1.45(1) ? ? yes
O(7) C(32) 1.34(1) ? ? yes
O(7) C(34) 1.42(1) ? ? yes
C(1) C(2) 1.18(2) ? ? yes
C(2) C(3) 1.43(1) ? ? yes
C(3) C(4) 1.38(2) ? ? yes
C(3) C(8) 1.41(2) ? ? yes
C(4) C(5) 1.36(2) ? ? yes
C(5) C(6) 1.42(2) ? ? yes
C(5) C(26) 1.55(2) ? ? yes
C(6) C(7) 1.43(2) ? ? yes
C(7) C(8) 1.35(1) ? ? yes
C(7) C(17) 1.54(2) ? ? yes
C(9) C(10) 1.17(2) ? ? yes
C(10) C(11) 1.42(2) ? ? yes
C(11) C(12) 1.38(2) ? ? yes
C(11) C(16) 1.36(2) ? ? yes
C(12) C(13) 1.40(2) ? ? yes
C(13) C(14) 1.38(2) ? ? yes
C(13) C(33) 1.53(2) ? ? yes
C(14) C(15) 1.37(2) ? ? yes
C(15) C(16) 1.39(2) ? ? yes
C(15) C(24) 1.51(2) ? ? yes
C(17) C(18) 1.55(2) ? ? yes
C(18) C(19) 1.37(2) ? ? yes
C(18) C(23) 1.38(2) ? ? yes
C(19) C(20) 1.35(2) ? ? yes
C(20) C(21) 1.38(2) ? ? yes
C(21) C(22) 1.33(2) ? ? yes
C(22) C(23) 1.39(2) ? ? yes
C(22) C(24) 1.56(2) ? ? yes
C(26) C(27) 1.50(2) ? ? yes
C(27) C(28) 1.44(2) ? ? yes
C(27) C(32) 1.37(2) ? ? yes
C(28) C(29) 1.45(2) ? ? yes
C(29) C(30) 1.33(2) ? ? yes
C(30) C(31) 1.48(2) ? ? yes
C(31) C(32) 1.40(2) ? ? yes
C(31) C(33) 1.53(2) ? ? yes
C(35) C(36) 1.42(2) ? ? yes
C(37) C(38) 1.36(2) ? ? yes
C(39) C(40) 1.30(2) ? ? yes
C(41) C(42) 1.47(2) ? ? yes
C(43) C(44) 1.36(2) ? ? yes
C(43) C(48) 1.45(2) ? ? yes
C(44) C(45) 1.45(2) ? ? yes
C(45) C(46) 1.32(2) ? ? yes
C(46) C(47) 1.44(2) ? ? yes
C(47) C(48) 1.34(2) ? ? yes
C(49) C(50) 1.34(2) ? ? yes
C(49) C(54) 1.39(2) ? ? yes
C(50) C(51) 1.42(2) ? ? yes
C(51) C(52) 1.37(2) ? ? yes
C(52) C(53) 1.34(2) ? ? yes
C(53) C(54) 1.38(2) ? ? yes
C(55) C(56) 1.35(2) ? ? yes
C(55) C(60) 1.33(2) ? ? yes
C(56) C(57) 1.33(2) ? ? yes
C(57) C(58) 1.31(3) ? ? yes
C(58) C(59) 1.32(3) ? ? yes
C(59) C(60) 1.47(2) ? ? yes
C(61) C(62) 1.32(2) ? ? yes
C(61) C(66) 1.40(2) ? ? yes
C(62) C(63) 1.38(2) ? ? yes
C(63) C(64) 1.33(2) ? ? yes
C(64) C(65) 1.33(2) ? ? yes
C(65) C(66) 1.36(2) ? ? yes
C(67) C(68) 1.39(2) ? ? yes
C(67) C(72) 1.41(1) ? ? yes
C(68) C(69) 1.43(2) ? ? yes
C(69) C(70) 1.37(2) ? ? yes
C(70) C(71) 1.34(2) ? ? yes
C(71) C(72) 1.42(2) ? ? yes
C(73) C(74) 1.38(2) ? ? yes
C(73) C(78) 1.37(2) ? ? yes
C(74) C(75) 1.39(2) ? ? yes
C(75) C(76) 1.33(2) ? ? yes
C(76) C(77) 1.39(2) ? ? yes
C(77) C(78) 1.37(2) ? ? yes
